data_4301473
loop_
_publ_author_name
'Amal H. Ismail'
'Michael H. Dickman'
'Ulrich Kortz'

_publ_contact_author_address
; 
Jacobs University
School of Engineering and Science
P.O. Box 750 561
28725 Bremen
Germany
;
_publ_contact_author_email
;
u.kortz@jacobs-university.de
;
_publ_contact_author_fax
;
+49-421-200 3229
;
_publ_contact_author_name
;
Ulrich KORTZ
;
_publ_contact_author_phone
;
+49-421-200 3235
;
_publ_section_title
;
22-Isopolytungstate Fragment [H2W22O74]14-Coordinated to Lanthanide Ions
;
_journal_name_full 'Inorganic Chemistry'
_journal_page_first 1559
_journal_page_last 1565
_journal_paper_doi 10.1021/ic801946m
_journal_volume 48
_journal_year 2009
_chemical_formula_sum 'Dy2 H100 Na8 O131 W22'
_chemical_formula_weight 6750.42
_chemical_name_systematic
;
 ?
;
_space_group_IT_number 2
_symmetry_cell_setting triclinic
_symmetry_space_group_name_Hall '-P 1'
_symmetry_space_group_name_H-M 'P -1'
_atom_sites_solution_primary direct
_atom_sites_solution_secondary difmap
_audit_creation_method SHELXL-97
_cell_angle_alpha 71.874(11)
_cell_angle_beta 75.026(11)
_cell_angle_gamma 83.379(10)
_cell_formula_units_Z 1
_cell_length_a 12.570(3)
_cell_length_b 14.176(3)
_cell_length_c 17.714(5)
_cell_measurement_reflns_used 9778
_cell_measurement_temperature 173(2)
_cell_measurement_theta_max 26.28
_cell_measurement_theta_min 2.30
_cell_volume 2895.9(13)
_computing_cell_refinement 'Bruker SMART'
_computing_data_collection 'Bruker SMART'
_computing_data_reduction 'Bruker SAINT'
_computing_molecular_graphics 'Bruker SHELXTL'
_computing_publication_material 'Bruker SHELXTL'
_computing_structure_refinement 'SHELXL-97 (Sheldrick, 1997)'
_computing_structure_solution 'SHELXS-97 (Sheldrick, 1990)'
_diffrn_ambient_temperature 173(2)
_diffrn_measured_fraction_theta_full 0.985
_diffrn_measured_fraction_theta_max 0.985
_diffrn_measurement_device_type 'CCD area detector'
_diffrn_measurement_method 'phi and omega scans'
_diffrn_radiation_monochromator graphite
_diffrn_radiation_source 'fine-focus sealed tube'
_diffrn_radiation_type MoK\a
_diffrn_radiation_wavelength 0.71073
_diffrn_reflns_av_R_equivalents 0.1193
_diffrn_reflns_av_sigmaI/netI 0.0723
_diffrn_reflns_limit_h_max 15
_diffrn_reflns_limit_h_min -15
_diffrn_reflns_limit_k_max 17
_diffrn_reflns_limit_k_min -17
_diffrn_reflns_limit_l_max 21
_diffrn_reflns_limit_l_min -21
_diffrn_reflns_number 113715
_diffrn_reflns_theta_full 26.02
_diffrn_reflns_theta_max 26.02
_diffrn_reflns_theta_min 3.15
_exptl_absorpt_coefficient_mu 23.179
_exptl_absorpt_correction_T_max 0.2405
_exptl_absorpt_correction_T_min 0.0628
_exptl_absorpt_correction_type multi-scan
_exptl_absorpt_process_details SADABS
_exptl_crystal_colour colorless
_exptl_crystal_density_diffrn 3.871
_exptl_crystal_density_method 'not measured'
_exptl_crystal_description plate
_exptl_crystal_F_000 2996
_exptl_crystal_size_max 0.30
_exptl_crystal_size_mid 0.15
_exptl_crystal_size_min 0.09
_refine_diff_density_max 3.992
_refine_diff_density_min -3.308
_refine_diff_density_rms 0.526
_refine_ls_extinction_method none
_refine_ls_goodness_of_fit_ref 1.027
_refine_ls_matrix_type full
_refine_ls_number_parameters 393
_refine_ls_number_reflns 11246
_refine_ls_number_restraints 0
_refine_ls_restrained_S_all 1.027
_refine_ls_R_factor_all 0.0645
_refine_ls_R_factor_gt 0.0515
_refine_ls_shift/su_max 0.001
_refine_ls_shift/su_mean 0.000
_refine_ls_structure_factor_coef Fsqd
_refine_ls_weighting_details 'calc w=1/[\s^2^(Fo^2^)+(0.0823P)^2^+44.4000P] where P=(Fo^2^+2Fc^2^)/3'
_refine_ls_weighting_scheme calc
_refine_ls_wR_factor_gt 0.1367
_refine_ls_wR_factor_ref 0.1468
_reflns_number_gt 9154
_reflns_number_total 11246
_reflns_threshold_expression >2sigma(I)
_cod_data_source_file ic801946m_si_001_04.cif
_cod_data_source_block dyw
_cod_depositor_comments
;
The following automatic conversions were performed:
'_symmetry_cell_setting' value 'Triclinic' changed to 'triclinic'
according to '/home/saulius/struct/CIF-dictionaries/cif_core.dic'
dictionary named 'cif_core.dic' version 2.4.1 from 2010-06-29.

Automatic conversion script
Id: cif_fix_enum 1527 2010-12-29 10:47:43Z saulius 
;
_cod_original_cell_volume 2895.9(12)
_cod_original_formula_sum 'H100 Dy2 Na8 O131 W22'
_cod_database_code 4301473

loop_
_symmetry_equiv_pos_as_xyz
'x, y, z'
'-x, -y, -z'

loop_
_atom_site_label
_atom_site_type_symbol
_atom_site_fract_x
_atom_site_fract_y
_atom_site_fract_z
_atom_site_U_iso_or_equiv
_atom_site_adp_type
_atom_site_occupancy
_atom_site_symmetry_multiplicity
_atom_site_calc_flag
_atom_site_refinement_flags
_atom_site_disorder_assembly
_atom_site_disorder_group
W1 W -0.01582(4) -0.18111(4) 0.18607(4) 0.01633(15) Uani 1 1 d . . .
W2 W -0.04348(5) -0.23525(4) 0.38242(4) 0.01907(15) Uani 1 1 d . . .
W3 W -0.06156(5) -0.00350(4) 0.27143(4) 0.01814(15) Uani 1 1 d . . .
W4 W -0.28346(5) -0.12000(4) 0.38833(4) 0.01892(15) Uani 1 1 d . . .
W5 W -0.43999(4) -0.07733(4) 0.23293(4) 0.01704(15) Uani 1 1 d . . .
W6 W -0.36628(4) -0.25227(4) 0.13930(4) 0.01663(15) Uani 1 1 d . . .
W7 W -0.40536(4) -0.31120(4) 0.34114(4) 0.01710(15) Uani 1 1 d . . .
W8 W -0.11306(5) -0.43750(4) 0.32233(4) 0.01929(15) Uani 1 1 d . . .
W9 W -0.08831(5) -0.38717(4) 0.12314(4) 0.01851(15) Uani 1 1 d . . .
W10 W -0.11733(4) -0.12108(4) -0.00308(4) 0.01637(15) Uani 1 1 d . . .
W11 W -0.18442(4) 0.05355(4) 0.09283(3) 0.01574(15) Uani 1 1 d . . .
Dy1 Dy 0.22353(5) -0.32464(5) 0.06030(4) 0.01943(17) Uani 1 1 d . . .
O1DY O 0.1839(10) -0.3779(9) -0.0434(7) 0.037(3) Uiso 1 1 d . . .
O2DY O 0.2780(9) -0.4983(8) 0.1031(7) 0.033(3) Uiso 1 1 d . . .
O2T O 0.0350(8) -0.2876(8) 0.4530(7) 0.027(2) Uiso 1 1 d . . .
O3T O -0.0010(8) 0.0999(7) 0.2681(6) 0.024(2) Uiso 1 1 d . . .
O3DY O 0.4022(9) -0.3468(8) -0.0166(7) 0.031(3) Uiso 1 1 d . . .
O4DY O 0.2219(8) -0.3773(7) 0.2022(6) 0.024(2) Uiso 1 1 d . . .
O4T O -0.3729(8) -0.0892(7) 0.4699(6) 0.021(2) Uiso 1 1 d . . .
O5DY O 0.3419(8) -0.2171(7) 0.0765(6) 0.023(2) Uiso 1 1 d . . .
O5T O -0.5435(8) 0.0143(7) 0.2355(6) 0.019(2) Uiso 1 1 d . . .
O6T O -0.4463(8) -0.2857(7) 0.0847(6) 0.020(2) Uiso 1 1 d . . .
O7T O -0.4979(8) -0.3835(8) 0.4219(7) 0.027(2) Uiso 1 1 d . . .
O8T O -0.1579(8) -0.5457(7) 0.3994(6) 0.025(2) Uiso 1 1 d . . .
O8A O 0.0306(8) -0.4589(8) 0.3026(6) 0.025(2) Uiso 1 1 d . . .
O9T O -0.1045(8) -0.4589(8) 0.0638(7) 0.027(2) Uiso 1 1 d . . .
O10A O 0.0249(7) -0.0839(7) -0.0401(6) 0.019(2) Uiso 1 1 d . . .
O10T O -0.1442(8) -0.1253(7) -0.0922(6) 0.023(2) Uiso 1 1 d . . .
O11T O -0.2236(8) 0.1768(7) 0.0545(6) 0.020(2) Uiso 1 1 d . . .
O1D1 O 0.0969(7) -0.2070(7) 0.1152(6) 0.017(2) Uiso 1 1 d . . .
O12 O 0.0502(8) -0.2414(7) 0.2818(6) 0.020(2) Uiso 1 1 d . . .
O13 O 0.0350(7) -0.0580(7) 0.1934(6) 0.016(2) Uiso 1 1 d . . .
O23 O 0.0028(8) -0.0969(7) 0.3545(6) 0.020(2) Uiso 1 1 d . . .
O24 O -0.1788(7) -0.1983(7) 0.4462(6) 0.016(2) Uiso 1 1 d . . .
O28 O -0.1180(8) -0.3462(7) 0.3844(6) 0.020(2) Uiso 1 1 d . . .
O34 O -0.1937(8) -0.0002(7) 0.3532(6) 0.021(2) Uiso 1 1 d . . .
O45 O -0.3577(8) -0.0526(7) 0.3066(6) 0.021(2) Uiso 1 1 d . . .
O47 O -0.3417(8) -0.2390(7) 0.3960(6) 0.024(2) Uiso 1 1 d . . .
O56 O -0.4663(8) -0.1345(7) 0.1585(6) 0.023(2) Uiso 1 1 d . . .
O57 O -0.5015(8) -0.1816(7) 0.3246(6) 0.019(2) Uiso 1 1 d . . .
O67 O -0.4520(8) -0.3258(7) 0.2512(6) 0.021(2) Uiso 1 1 d . . .
O69 O -0.2586(8) -0.3485(7) 0.1460(6) 0.020(2) Uiso 1 1 d . . .
O78 O -0.2868(8) -0.3917(7) 0.3329(6) 0.024(2) Uiso 1 1 d . . .
O89 O -0.1305(8) -0.4751(7) 0.2321(6) 0.024(2) Uiso 1 1 d . . .
O9D1 O 0.0554(8) -0.3973(7) 0.1155(6) 0.023(2) Uiso 1 1 d . . .
O101 O -0.1778(7) 0.0074(7) -0.0001(6) 0.017(2) Uiso 1 1 d . . .
O111 O -0.1063(8) -0.1027(7) 0.1209(6) 0.019(2) Uiso 1 1 d . . .
O123 O -0.1390(8) -0.1456(7) 0.2923(6) 0.022(2) Uiso 1 1 d . . .
O189 O -0.0905(8) -0.2984(7) 0.2153(6) 0.019(2) Uiso 1 1 d . . .
O311 O -0.1486(8) 0.0534(7) 0.1902(6) 0.021(2) Uiso 1 1 d . . .
O511 O -0.3207(7) 0.0025(7) 0.1469(6) 0.017(2) Uiso 1 1 d . . .
O567 O -0.3114(7) -0.2011(7) 0.2300(6) 0.016(2) Uiso 1 1 d . . .
O610 O -0.2750(8) -0.1622(7) 0.0591(6) 0.019(2) Uiso 1 1 d . . .
O910 O -0.0849(8) -0.2571(7) 0.0476(6) 0.019(2) Uiso 1 1 d . . .
Na1 Na -0.3466(5) -0.5525(5) 0.4736(4) 0.0307(14) Uiso 1 1 d . . .
Na2 Na -0.6891(5) 0.0997(5) 0.3075(4) 0.0347(15) Uiso 1 1 d . . .
Na3 Na -0.6676(5) -0.1467(5) 0.4342(4) 0.0322(15) Uiso 1 1 d . . .
Na4 Na 0.0764(6) 0.2481(5) 0.2683(5) 0.0437(17) Uiso 1 1 d . . .
O1W O -0.8173(10) -0.1086(9) 0.5404(7) 0.037(3) Uiso 1 1 d . . .
O2W O -0.7692(9) -0.0571(8) 0.3312(7) 0.034(3) Uiso 1 1 d . . .
O3W O -0.7331(9) -0.3019(8) 0.4425(7) 0.033(3) Uiso 1 1 d . . .
O4W O -0.6785(9) -0.2801(8) 0.2732(7) 0.031(3) Uiso 1 1 d . . .
O5W O -0.4506(10) -0.5994(9) 0.3966(7) 0.038(3) Uiso 1 1 d . . .
O6W O 0.2691(9) -0.0832(8) 0.1728(7) 0.033(3) Uiso 1 1 d . . .
O7W O -0.3116(9) -0.4242(8) 0.5308(7) 0.033(3) Uiso 1 1 d . . .
O8W O -0.5864(9) 0.0081(8) 0.4044(7) 0.034(3) Uiso 1 1 d . . .
O9W O -0.5710(9) -0.1988(8) 0.5459(7) 0.034(3) Uiso 1 1 d . . .
O10W O -0.7618(10) 0.1850(9) 0.1939(7) 0.038(3) Uiso 1 1 d . . .
O11W O -0.3619(11) 0.1594(10) 0.3013(8) 0.047(3) Uiso 1 1 d . . .
O12W O -0.8500(11) 0.1553(10) 0.3942(8) 0.049(3) Uiso 1 1 d . . .
O13W O -0.3671(10) -0.5385(9) 0.2289(8) 0.042(3) Uiso 1 1 d . . .
O14W O -0.4073(11) -0.0441(9) -0.0440(8) 0.045(3) Uiso 1 1 d . . .
O15W O -0.2184(12) -0.6967(11) 0.2101(9) 0.058(4) Uiso 1 1 d . . .
O16W O 0.1181(12) -0.4916(11) 0.4393(9) 0.059(4) Uiso 1 1 d . . .
O17W O 0.1650(11) 0.3915(10) 0.2536(8) 0.046(3) Uiso 1 1 d . . .
O18W O -0.5540(12) 0.2321(10) 0.2545(9) 0.055(4) Uiso 1 1 d . . .
O19W O -0.1036(13) 0.2842(12) 0.3392(10) 0.066(4) Uiso 1 1 d . . .
O20W O 0.2898(15) -0.6391(13) 0.0311(11) 0.080(5) Uiso 1 1 d . . .
O21W O -0.7029(15) 0.3162(14) 0.3614(12) 0.083(5) Uiso 1 1 d . . .
O22W O 0.0356(17) 0.3286(15) 0.1283(13) 0.096(6) Uiso 1 1 d . . .
O23W O 0.5041(15) -0.4322(14) -0.1357(12) 0.018(4) Uiso 0.50 1 d P . .
O24W O -0.4836(19) -0.1806(17) -0.0969(15) 0.037(6) Uiso 0.50 1 d P . .
O25W O -0.006(2) -0.0223(18) 0.4817(16) 0.042(6) Uiso 0.50 1 d P . .

loop_
_atom_site_aniso_label
_atom_site_aniso_U_11
_atom_site_aniso_U_22
_atom_site_aniso_U_33
_atom_site_aniso_U_23
_atom_site_aniso_U_13
_atom_site_aniso_U_12
W1 0.0144(3) 0.0168(3) 0.0169(3) -0.0036(2) -0.0040(2) 0.0001(2)
W2 0.0180(3) 0.0201(3) 0.0184(3) -0.0041(3) -0.0055(2) 0.0003(2)
W3 0.0176(3) 0.0177(3) 0.0192(3) -0.0058(3) -0.0039(2) -0.0011(2)
W4 0.0170(3) 0.0210(3) 0.0185(3) -0.0062(3) -0.0034(2) -0.0001(2)
W5 0.0148(3) 0.0168(3) 0.0184(3) -0.0047(2) -0.0029(2) 0.0004(2)
W6 0.0139(3) 0.0188(3) 0.0171(3) -0.0054(2) -0.0030(2) -0.0014(2)
W7 0.0151(3) 0.0174(3) 0.0168(3) -0.0032(2) -0.0023(2) -0.0008(2)
W8 0.0175(3) 0.0175(3) 0.0207(3) -0.0036(3) -0.0036(2) 0.0002(2)
W9 0.0169(3) 0.0173(3) 0.0210(3) -0.0063(3) -0.0029(2) -0.0011(2)
W10 0.0151(3) 0.0176(3) 0.0164(3) -0.0053(2) -0.0027(2) -0.0018(2)
W11 0.0146(3) 0.0153(3) 0.0161(3) -0.0035(2) -0.0031(2) -0.0003(2)
Dy1 0.0176(3) 0.0185(4) 0.0218(4) -0.0064(3) -0.0037(3) 0.0003(3)

loop_
_atom_type_symbol
_atom_type_description
_atom_type_scat_dispersion_real
_atom_type_scat_dispersion_imag
_atom_type_scat_source
O O 0.0106 0.0060 'International Tables Vol C Tables 4.2.6.8 and 6.1.1.4'
H H 0.0000 0.0000 'International Tables Vol C Tables 4.2.6.8 and 6.1.1.4'
Na Na 0.0362 0.0249 'International Tables Vol C Tables 4.2.6.8 and 6.1.1.4'
Dy Dy -0.1892 4.4098 'International Tables Vol C Tables 4.2.6.8 and 6.1.1.4'
W W -0.8490 6.8722 'International Tables Vol C Tables 4.2.6.8 and 6.1.1.4'

loop_
_geom_angle_atom_site_label_1
_geom_angle_atom_site_label_2
_geom_angle_atom_site_label_3
_geom_angle
_geom_angle_site_symmetry_1
_geom_angle_site_symmetry_3
_geom_angle_publ_flag
O1D1 W1 O111 102.6(4) . . ?
O1D1 W1 O189 99.3(4) . . ?
O111 W1 O189 96.2(4) . . ?
O1D1 W1 O13 98.4(4) . . ?
O111 W1 O13 88.3(4) . . ?
O189 W1 O13 160.3(4) . . ?
O1D1 W1 O12 95.4(4) . . ?
O111 W1 O12 160.6(4) . . ?
O189 W1 O12 87.9(4) . . ?
O13 W1 O12 81.9(4) . . ?
O1D1 W1 O123 168.8(4) . . ?
O111 W1 O123 86.4(4) . . ?
O189 W1 O123 86.2(4) . . ?
O13 W1 O123 74.9(4) . . ?
O12 W1 O123 74.9(4) . . ?
O2T W2 O12 104.4(5) . . ?
O2T W2 O24 103.5(4) . . ?
O12 W2 O24 152.1(4) . . ?
O2T W2 O28 102.7(5) . . ?
O12 W2 O28 88.7(4) . . ?
O24 W2 O28 86.5(4) . . ?
O2T W2 O23 96.5(4) . . ?
O12 W2 O23 87.5(4) . . ?
O24 W2 O23 88.1(4) . . ?
O28 W2 O23 160.7(4) . . ?
O2T W2 O123 171.4(4) . . ?
O12 W2 O123 77.5(4) . . ?
O24 W2 O123 74.7(4) . . ?
O28 W2 O123 85.7(4) . . ?
O23 W2 O123 75.1(4) . . ?
O3T W3 O13 106.1(4) . . ?
O3T W3 O34 100.4(4) . . ?
O13 W3 O34 153.5(4) . . ?
O3T W3 O23 97.3(5) . . ?
O13 W3 O23 88.4(4) . . ?
O34 W3 O23 88.7(4) . . ?
O3T W3 O311 100.7(4) . . ?
O13 W3 O311 87.1(4) . . ?
O34 W3 O311 87.5(4) . . ?
O23 W3 O311 162.0(4) . . ?
O3T W3 O123 172.7(4) . . ?
O13 W3 O123 77.5(4) . . ?
O34 W3 O123 76.2(4) . . ?
O23 W3 O123 76.3(4) . . ?
O311 W3 O123 85.7(4) . . ?
O4T W4 O47 100.5(4) . . ?
O4T W4 O45 98.7(4) . . ?
O47 W4 O45 89.7(4) . . ?
O4T W4 O24 97.6(4) . . ?
O47 W4 O24 87.5(4) . . ?
O45 W4 O24 163.6(4) . . ?
O4T W4 O34 95.1(4) . . ?
O47 W4 O34 164.4(4) . . ?
O45 W4 O34 87.1(4) . . ?
O24 W4 O34 91.2(4) . . ?
O4T W4 O123 166.6(4) . . ?
O47 W4 O123 90.1(4) . . ?
O45 W4 O123 89.3(4) . . ?
O24 W4 O123 74.6(4) . . ?
O34 W4 O123 74.6(4) . . ?
O5T W5 O56 102.9(4) . . ?
O5T W5 O57 101.6(4) . . ?
O56 W5 O57 93.9(4) . . ?
O5T W5 O45 100.4(4) . . ?
O56 W5 O45 156.5(4) . . ?
O57 W5 O45 84.7(4) . . ?
O5T W5 O511 99.4(4) . . ?
O56 W5 O511 90.7(4) . . ?
O57 W5 O511 156.9(4) . . ?
O45 W5 O511 82.1(4) . . ?
O5T W5 O567 177.4(4) . . ?
O56 W5 O567 75.3(4) . . ?
O57 W5 O567 76.8(4) . . ?
O45 W5 O567 81.5(4) . . ?
O511 W5 O567 82.5(3) . . ?
O6T W6 O69 103.2(4) . . ?
O6T W6 O610 102.4(4) . . ?
O69 W6 O610 92.6(4) . . ?
O6T W6 O67 96.2(4) . . ?
O69 W6 O67 90.2(4) . . ?
O610 W6 O67 159.9(4) . . ?
O6T W6 O56 94.9(4) . . ?
O69 W6 O56 161.5(4) . . ?
O610 W6 O56 86.9(4) . . ?
O67 W6 O56 84.2(4) . . ?
O6T W6 O567 163.7(4) . . ?
O69 W6 O567 89.0(4) . . ?
O610 W6 O567 87.6(4) . . ?
O67 W6 O567 72.6(4) . . ?
O56 W6 O567 72.5(4) . . ?
O7T W7 O78 102.5(5) . . ?
O7T W7 O67 100.7(5) . . ?
O78 W7 O67 96.5(4) . . ?
O7T W7 O47 101.5(5) . . ?
O78 W7 O47 91.5(4) . . ?
O67 W7 O47 154.1(4) . . ?
O7T W7 O57 97.3(4) . . ?
O78 W7 O57 159.5(4) . . ?
O67 W7 O57 84.9(4) . . ?
O47 W7 O57 79.3(4) . . ?
O7T W7 O567 169.8(4) . . ?
O78 W7 O567 87.1(4) . . ?
O67 W7 O567 74.4(4) . . ?
O47 W7 O567 81.5(4) . . ?
O57 W7 O567 73.6(3) . . ?
O7T W7 Na1 53.8(4) . . ?
O78 W7 Na1 49.3(3) . . ?
O67 W7 Na1 110.0(3) . . ?
O47 W7 Na1 93.8(3) . . ?
O57 W7 Na1 148.6(3) . . ?
O567 W7 Na1 136.2(2) . . ?
O8T W8 O8A 101.4(5) . . ?
O8T W8 O89 98.2(5) . . ?
O8A W8 O89 95.0(5) . . ?
O8T W8 O28 101.7(4) . . ?
O8A W8 O28 95.9(4) . . ?
O89 W8 O28 154.9(4) . . ?
O8T W8 O78 86.6(4) . . ?
O8A W8 O78 172.0(4) . . ?
O89 W8 O78 83.3(4) . . ?
O28 W8 O78 82.8(4) . . ?
O8T W8 O189 167.3(4) . . ?
O8A W8 O189 89.5(4) . . ?
O89 W8 O189 74.1(4) . . ?
O28 W8 O189 83.4(4) . . ?
O78 W8 O189 82.5(4) . . ?
O8T W8 Na1 35.9(3) . . ?
O8A W8 Na1 136.3(4) . . ?
O89 W8 Na1 99.5(3) . . ?
O28 W8 Na1 88.1(3) . . ?
O78 W8 Na1 51.7(3) . . ?
O189 W8 Na1 134.1(3) . . ?
O9T W9 O9D1 102.8(5) . . ?
O9T W9 O910 101.3(5) . . ?
O9D1 W9 O910 94.5(4) . . ?
O9T W9 O89 102.6(5) . . ?
O9D1 W9 O89 96.9(5) . . ?
O910 W9 O89 150.5(4) . . ?
O9T W9 O69 90.9(4) . . ?
O9D1 W9 O69 166.1(4) . . ?
O910 W9 O69 80.4(4) . . ?
O89 W9 O69 82.1(4) . . ?
O9T W9 O189 171.9(4) . . ?
O9D1 W9 O189 83.8(4) . . ?
O910 W9 O189 82.6(4) . . ?
O89 W9 O189 71.7(4) . . ?
O69 W9 O189 82.7(3) . . ?
O10T W10 O10A 100.1(4) . . ?
O10T W10 O101 100.5(4) . . ?
O10A W10 O101 95.2(4) . . ?
O10T W10 O910 102.0(4) . . ?
O10A W10 O910 96.0(4) . . ?
O101 W10 O910 152.6(4) . . ?
O10T W10 O610 90.3(4) . . ?
O10A W10 O610 169.5(4) . . ?
O101 W10 O610 82.5(4) . . ?
O910 W10 O610 81.9(4) . . ?
O10T W10 O111 171.5(4) . . ?
O10A W10 O111 85.9(4) . . ?
O101 W10 O111 72.8(4) . . ?
O910 W10 O111 83.2(4) . . ?
O610 W10 O111 83.7(4) . . ?
O11T W11 O511 99.5(4) . . ?
O11T W11 O311 101.7(4) . . ?
O511 W11 O311 93.2(4) . . ?
O11T W11 O101 99.9(4) . . ?
O511 W11 O101 93.2(4) . . ?
O311 W11 O101 156.0(4) . . ?
O11T W11 O10A 90.9(4) . 2 ?
O511 W11 O10A 169.7(4) . 2 ?
O311 W11 O10A 85.0(4) . 2 ?
O101 W11 O10A 84.5(4) . 2 ?
O11T W11 O111 168.9(4) . . ?
O511 W11 O111 89.9(4) . . ?
O311 W11 O111 83.4(4) . . ?
O101 W11 O111 73.6(4) . . ?
O10A W11 O111 79.7(4) 2 . ?
O9D1 Dy1 O3DY 142.6(4) . . ?
O9D1 Dy1 O1DY 73.9(4) . . ?
O3DY Dy1 O1DY 79.1(4) . . ?
O9D1 Dy1 O5DY 143.5(3) . . ?
O3DY Dy1 O5DY 71.4(4) . . ?
O1DY Dy1 O5DY 140.2(4) . . ?
O9D1 Dy1 O4DY 79.1(4) . . ?
O3DY Dy1 O4DY 109.7(4) . . ?
O1DY Dy1 O4DY 142.4(4) . . ?
O5DY Dy1 O4DY 74.5(3) . . ?
O9D1 Dy1 O2DY 78.4(4) . . ?
O3DY Dy1 O2DY 71.7(4) . . ?
O1DY Dy1 O2DY 79.8(4) . . ?
O5DY Dy1 O2DY 114.1(4) . . ?
O4DY Dy1 O2DY 69.5(4) . . ?
O9D1 Dy1 O1D1 72.9(3) . . ?
O3DY Dy1 O1D1 144.2(3) . . ?
O1DY Dy1 O1D1 118.8(4) . . ?
O5DY Dy1 O1D1 76.6(3) . . ?
O4DY Dy1 O1D1 75.9(3) . . ?
O2DY Dy1 O1D1 138.4(3) . . ?
O9D1 Dy1 O11T 113.9(3) . 2 ?
O3DY Dy1 O11T 82.1(3) . 2 ?
O1DY Dy1 O11T 74.1(4) . 2 ?
O5DY Dy1 O11T 75.8(3) . 2 ?
O4DY Dy1 O11T 142.1(3) . 2 ?
O2DY Dy1 O11T 145.9(4) . 2 ?
O1D1 Dy1 O11T 74.7(3) . 2 ?
W3 O3T Na4 177.1(6) . . ?
W5 O5T Na2 151.8(6) . . ?
W7 O7T Na1 165.9(6) . 2_446 ?
W7 O7T Na1 98.2(4) . . ?
Na1 O7T Na1 95.8(4) 2_446 . ?
W8 O8T Na1 118.9(5) . . ?
W10 O10A W11 171.8(6) . 2 ?
W11 O11T Dy1 150.0(5) . 2 ?
W1 O1D1 Dy1 150.8(5) . . ?
W2 O12 W1 114.1(5) . . ?
W3 O13 W1 114.3(4) . . ?
W3 O23 W2 113.7(5) . . ?
W2 O24 W4 117.0(5) . . ?
W2 O28 W8 141.0(5) . . ?
W3 O34 W4 114.3(5) . . ?
W4 O45 W5 141.4(5) . . ?
W4 O47 W7 146.2(6) . . ?
W5 O56 W6 116.8(5) . . ?
W5 O57 W7 114.4(5) . . ?
W5 O57 Na3 120.2(5) . . ?
W7 O57 Na3 124.0(5) . . ?
W7 O67 W6 116.0(5) . . ?
W6 O69 W9 148.3(5) . . ?
W7 O78 W8 157.2(6) . . ?
W7 O78 Na1 102.0(4) . . ?
W8 O78 Na1 90.7(4) . . ?
W8 O89 W9 120.1(5) . . ?
W9 O9D1 Dy1 148.0(6) . . ?
W10 O101 W11 120.9(5) . . ?
W1 O111 W11 139.4(5) . . ?
W1 O111 W10 124.3(5) . . ?
W11 O111 W10 92.7(4) . . ?
W3 O123 W4 94.9(4) . . ?
W3 O123 W2 94.8(4) . . ?
W4 O123 W2 93.7(4) . . ?
W3 O123 W1 92.8(4) . . ?
W4 O123 W1 169.4(5) . . ?
W2 O123 W1 92.9(4) . . ?
W1 O189 W8 135.4(5) . . ?
W1 O189 W9 123.1(5) . . ?
W8 O189 W9 92.1(3) . . ?
W11 O311 W3 148.8(5) . . ?
W11 O511 W5 160.9(6) . . ?
W6 O567 W7 95.9(3) . . ?
W6 O567 W5 95.4(3) . . ?
W7 O567 W5 95.3(3) . . ?
W6 O610 W10 148.7(5) . . ?
W10 O910 W9 163.0(6) . . ?
O7T Na1 O5W 79.9(4) 2_446 . ?
O7T Na1 O8T 157.2(5) 2_446 . ?
O5W Na1 O8T 107.7(4) . . ?
O7T Na1 O3W 78.4(4) 2_446 2_446 ?
O5W Na1 O3W 110.5(5) . 2_446 ?
O8T Na1 O3W 78.8(4) . 2_446 ?
O7T Na1 O7W 96.2(4) 2_446 . ?
O5W Na1 O7W 147.2(5) . . ?
O8T Na1 O7W 88.6(4) . . ?
O3W Na1 O7W 100.4(4) 2_446 . ?
O7T Na1 O78 140.5(4) 2_446 . ?
O5W Na1 O78 84.7(4) . . ?
O8T Na1 O78 62.3(4) . . ?
O3W Na1 O78 141.0(4) 2_446 . ?
O7W Na1 O78 77.9(4) . . ?
O7T Na1 O7T 84.2(4) 2_446 . ?
O5W Na1 O7T 72.8(4) . . ?
O8T Na1 O7T 118.5(4) . . ?
O3W Na1 O7T 161.3(4) 2_446 . ?
O7W Na1 O7T 74.4(4) . . ?
O78 Na1 O7T 56.5(3) . . ?
O7T Na1 W8 174.9(4) 2_446 . ?
O5W Na1 W8 103.6(4) . . ?
O8T Na1 W8 25.3(3) . . ?
O3W Na1 W8 103.4(3) 2_446 . ?
O7W Na1 W8 78.9(3) . . ?
O78 Na1 W8 37.6(2) . . ?
O7T Na1 W8 93.3(3) . . ?
O7T Na1 W7 112.2(3) 2_446 . ?
O5W Na1 W7 79.9(3) . . ?
O8T Na1 W7 90.4(3) . . ?
O3W Na1 W7 166.8(4) 2_446 . ?
O7W Na1 W7 71.5(3) . . ?
O78 Na1 W7 28.7(2) . . ?
O7T Na1 W7 28.1(2) . . ?
W8 Na1 W7 65.28(11) . . ?
O7T Na1 Na1 47.8(3) 2_446 2_446 ?
O5W Na1 Na1 71.1(3) . 2_446 ?
O8T Na1 Na1 154.8(4) . 2_446 ?
O3W Na1 Na1 125.9(4) 2_446 2_446 ?
O7W Na1 Na1 82.2(3) . 2_446 ?
O78 Na1 Na1 92.8(3) . 2_446 ?
O7T Na1 Na1 36.4(2) . 2_446 ?
W8 Na1 Na1 129.6(3) . 2_446 ?
W7 Na1 Na1 64.44(17) . 2_446 ?
O7T Na1 Na3 66.5(3) 2_446 2_446 ?
O5W Na1 Na3 78.9(3) . 2_446 ?
O8T Na1 Na3 93.4(3) . 2_446 ?
O3W Na1 Na3 32.0(3) 2_446 2_446 ?
O7W Na1 Na3 129.5(4) . 2_446 ?
O78 Na1 Na3 144.8(3) . 2_446 ?
O7T Na1 Na3 142.3(3) . 2_446 ?
W8 Na1 Na3 117.54(18) . 2_446 ?
W7 Na1 Na3 158.6(2) . 2_446 ?
Na1 Na1 Na3 110.6(2) 2_446 2_446 ?
O10W Na2 O8W 169.5(5) . . ?
O10W Na2 O5T 95.7(4) . . ?
O8W Na2 O5T 74.2(4) . . ?
O10W Na2 O2W 95.5(5) . . ?
O8W Na2 O2W 85.4(4) . . ?
O5T Na2 O2W 77.6(4) . . ?
O10W Na2 O12W 88.8(5) . . ?
O8W Na2 O12W 101.7(5) . . ?
O5T Na2 O12W 169.2(5) . . ?
O2W Na2 O12W 92.2(5) . . ?
O10W Na2 O18W 85.5(5) . . ?
O8W Na2 O18W 90.1(5) . . ?
O5T Na2 O18W 82.2(4) . . ?
O2W Na2 O18W 159.8(5) . . ?
O12W Na2 O18W 108.0(5) . . ?
O10W Na2 Na4 42.1(3) . 1_455 ?
O8W Na2 Na4 148.3(4) . 1_455 ?
O5T Na2 Na4 137.1(4) . 1_455 ?
O2W Na2 Na4 95.9(4) . 1_455 ?
O12W Na2 Na4 46.7(4) . 1_455 ?
O18W Na2 Na4 98.2(4) . 1_455 ?
O10W Na2 Na3 138.4(4) . . ?
O8W Na2 Na3 41.9(3) . . ?
O5T Na2 Na3 72.1(3) . . ?
O2W Na2 Na3 43.5(3) . . ?
O12W Na2 Na3 98.1(4) . . ?
O18W Na2 Na3 129.6(4) . . ?
Na4 Na2 Na3 130.0(2) 1_455 . ?
O8W Na3 O3W 170.8(5) . . ?
O8W Na3 O1W 91.9(4) . . ?
O3W Na3 O1W 96.6(5) . . ?
O8W Na3 O2W 84.9(4) . . ?
O3W Na3 O2W 91.6(4) . . ?
O1W Na3 O2W 90.0(4) . . ?
O8W Na3 O9W 83.9(4) . . ?
O3W Na3 O9W 100.7(4) . . ?
O1W Na3 O9W 82.3(4) . . ?
O2W Na3 O9W 166.2(5) . . ?
O8W Na3 O57 85.3(4) . . ?
O3W Na3 O57 86.3(4) . . ?
O1W Na3 O57 176.6(5) . . ?
O2W Na3 O57 91.8(4) . . ?
O9W Na3 O57 95.3(4) . . ?
O8W Na3 Na2 42.0(3) . . ?
O3W Na3 Na2 134.2(4) . . ?
O1W Na3 Na2 89.8(3) . . ?
O2W Na3 Na2 43.0(3) . . ?
O9W Na3 Na2 125.1(4) . . ?
O57 Na3 Na2 89.5(3) . . ?
O8W Na3 Na1 148.8(4) . 2_446 ?
O3W Na3 Na1 32.5(3) . 2_446 ?
O1W Na3 Na1 99.0(4) . 2_446 ?
O2W Na3 Na1 123.8(4) . 2_446 ?
O9W Na3 Na1 69.0(3) . 2_446 ?
O57 Na3 Na1 82.4(3) . 2_446 ?
Na2 Na3 Na1 164.5(2) . 2_446 ?
O17W Na4 O10W 91.3(5) . 1_655 ?
O17W Na4 O19W 100.4(6) . . ?
O10W Na4 O19W 168.0(6) 1_655 . ?
O17W Na4 O3T 173.2(5) . . ?
O10W Na4 O3T 82.9(4) 1_655 . ?
O19W Na4 O3T 85.2(5) . . ?
O17W Na4 O22W 89.2(6) . . ?
O10W Na4 O22W 84.1(6) 1_655 . ?
O19W Na4 O22W 93.5(7) . . ?
O3T Na4 O22W 86.7(6) . . ?
O17W Na4 O12W 90.8(5) . 1_655 ?
O10W Na4 O12W 85.4(5) 1_655 1_655 ?
O19W Na4 O12W 96.9(6) . 1_655 ?
O3T Na4 O12W 92.2(5) . 1_655 ?
O22W Na4 O12W 169.4(6) . 1_655 ?
O17W Na4 Na2 91.0(4) . 1_655 ?
O10W Na4 Na2 41.8(3) 1_655 1_655 ?
O19W Na4 Na2 139.3(5) . 1_655 ?
O3T Na4 Na2 87.0(3) . 1_655 ?
O22W Na4 Na2 125.9(5) . 1_655 ?
O12W Na4 Na2 43.6(3) 1_655 1_655 ?
Na2 O2W Na3 93.5(5) . . ?
Na3 O3W Na1 115.5(5) . 2_446 ?
Na3 O8W Na2 96.1(5) . . ?
Na2 O10W Na4 96.1(5) . 1_455 ?
Na2 O12W Na4 89.8(5) . 1_455 ?

loop_
_geom_bond_atom_site_label_1
_geom_bond_atom_site_label_2
_geom_bond_distance
_geom_bond_site_symmetry_2
_geom_bond_publ_flag
W1 O1D1 1.722(9) . ?
W1 O111 1.857(10) . ?
W1 O189 1.868(9) . ?
W1 O13 1.978(9) . ?
W1 O12 1.989(10) . ?
W1 O123 2.258(10) . ?
W2 O2T 1.725(11) . ?
W2 O12 1.887(10) . ?
W2 O24 1.901(9) . ?
W2 O28 1.909(9) . ?
W2 O23 1.985(10) . ?
W2 O123 2.232(10) . ?
W3 O3T 1.706(10) . ?
W3 O13 1.887(9) . ?
W3 O34 1.908(10) . ?
W3 O23 1.931(10) . ?
W3 O311 1.951(10) . ?
W3 O123 2.224(10) . ?
W4 O4T 1.727(10) . ?
W4 O47 1.868(10) . ?
W4 O45 1.874(10) . ?
W4 O24 1.915(9) . ?
W4 O34 1.992(10) . ?
W4 O123 2.227(10) . ?
W5 O5T 1.732(9) . ?
W5 O56 1.859(10) . ?
W5 O57 1.882(10) . ?
W5 O45 1.990(10) . ?
W5 O511 1.997(9) . ?
W5 O567 2.247(9) . ?
W6 O6T 1.752(10) . ?
W6 O69 1.807(9) . ?
W6 O610 1.825(10) . ?
W6 O67 2.012(10) . ?
W6 O56 2.033(10) . ?
W6 O567 2.236(9) . ?
W7 O7T 1.718(11) . ?
W7 O78 1.772(10) . ?
W7 O67 1.908(10) . ?
W7 O47 1.961(10) . ?
W7 O57 2.063(9) . ?
W7 O567 2.240(9) . ?
W7 Na1 3.616(6) . ?
W8 O8T 1.741(10) . ?
W8 O8A 1.757(10) . ?
W8 O89 1.903(10) . ?
W8 O28 1.928(9) . ?
W8 O78 2.183(10) . ?
W8 O189 2.255(10) . ?
W8 Na1 3.574(6) . ?
W9 O9T 1.732(10) . ?
W9 O9D1 1.768(10) . ?
W9 O910 1.909(10) . ?
W9 O89 1.920(10) . ?
W9 O69 2.113(9) . ?
W9 O189 2.344(9) . ?
W10 O10T 1.718(10) . ?
W10 O10A 1.816(9) . ?
W10 O101 1.902(9) . ?
W10 O910 1.903(9) . ?
W10 O610 2.054(9) . ?
W10 O111 2.332(10) . ?
W11 O11T 1.730(9) . ?
W11 O511 1.839(9) . ?
W11 O311 1.891(10) . ?
W11 O101 1.931(9) . ?
W11 O10A 2.015(9) 2 ?
W11 O111 2.277(9) . ?
Dy1 O9D1 2.300(10) . ?
Dy1 O3DY 2.350(11) . ?
Dy1 O1DY 2.370(12) . ?
Dy1 O5DY 2.375(10) . ?
Dy1 O4DY 2.384(10) . ?
Dy1 O2DY 2.412(11) . ?
Dy1 O1D1 2.421(9) . ?
Dy1 O11T 2.424(10) 2 ?
O3T Na4 2.417(12) . ?
O5T Na2 2.384(11) . ?
O7T Na1 2.359(12) 2_446 ?
O7T Na1 2.946(12) . ?
O8T Na1 2.392(12) . ?
O10A W11 2.015(9) 2 ?
O11T Dy1 2.424(10) 2 ?
O57 Na3 2.577(11) . ?
O78 Na1 2.804(12) . ?
Na1 O7T 2.359(12) 2_446 ?
Na1 O5W 2.386(13) . ?
Na1 O3W 2.420(13) 2_446 ?
Na1 O7W 2.470(13) . ?
Na1 Na1 3.956(12) 2_446 ?
Na1 Na3 4.064(9) 2_446 ?
Na2 O10W 2.351(14) . ?
Na2 O8W 2.382(13) . ?
Na2 O2W 2.417(13) . ?
Na2 O12W 2.419(15) . ?
Na2 O18W 2.470(16) . ?
Na2 Na4 3.509(10) 1_455 ?
Na2 Na3 3.540(9) . ?
Na3 O8W 2.378(13) . ?
Na3 O3W 2.386(13) . ?
Na3 O1W 2.437(13) . ?
Na3 O2W 2.442(13) . ?
Na3 O9W 2.461(13) . ?
Na3 Na1 4.064(9) 2_446 ?
Na4 O17W 2.341(15) . ?
Na4 O10W 2.367(14) 1_655 ?
Na4 O19W 2.371(17) . ?
Na4 O22W 2.55(2) . ?
Na4 O12W 2.552(16) 1_655 ?
Na4 Na2 3.509(10) 1_655 ?
O3W Na1 2.420(13) 2_446 ?
O10W Na4 2.367(14) 1_455 ?
O12W Na4 2.552(16) 1_455 ?
O25W O25W 1.08(4) 2_556 ?
